data_4034374
loop_
_publ_author_name
'Potopnyk, Mykhaylo A.'
'Volyniuk, Dmytro'
'Luboradzki, Roman'
'Ceborska, Magdalena'
'Hladka, Iryna'
'Danyliv, Yan'
'Gra\<zulevi\<cius, Juozas Vidas'

_publ_section_title
;
 Application of the Suzuki-Miyaura Reaction for the Postfunctionalization
 of the Benzo[4,5]thiazolo[3,2- c][1,3,5,2]oxadiazaborinine Core: An
 Approach toward Fluorescent Dyes.
;
_journal_issue 9
_journal_name_full 'The Journal of organic chemistry'
_journal_page_first 5614
_journal_page_last 5626
_journal_paper_doi 10.1021/acs.joc.9b00566
_journal_volume 84
_journal_year 2019
_chemical_formula_sum 'C16 H13 B Br F2 N3 O S'
_chemical_formula_weight 424.07
_space_group_crystal_system triclinic
_space_group_IT_number 2
_space_group_name_Hall '-P 1'
_space_group_name_H-M_alt 'P -1'
_atom_sites_solution_hydrogens geom
_audit_creation_method SHELXL-2018/1
_audit_update_record
;
2018-04-04 deposited with the CCDC.
2018-06-06 downloaded from the CCDC.
;
_cell_angle_alpha 81.503(3)
_cell_angle_beta 75.608(3)
_cell_angle_gamma 76.458(3)
_cell_formula_units_Z 2
_cell_length_a 7.4750(2)
_cell_length_b 8.3821(3)
_cell_length_c 13.9171(5)
_cell_measurement_reflns_used 3260
_cell_measurement_temperature 100(2)
_cell_measurement_theta_max 69.7682
_cell_measurement_theta_min 3.2907
_cell_volume 817.42(5)
_computing_structure_refinement 'SHELXL-2018/1 (Sheldrick, 2018)'
_diffrn_ambient_temperature 100(2)
_diffrn_measured_fraction_theta_full 0.990
_diffrn_measured_fraction_theta_max 0.972
_diffrn_measurement_device_type 'SuperNova, Dual, Cu at zero, Eos'
_diffrn_radiation_type CuK\a
_diffrn_radiation_wavelength 1.5418
_diffrn_reflns_av_R_equivalents 0.0215
_diffrn_reflns_av_unetI/netI 0.0296
_diffrn_reflns_Laue_measured_fraction_full 0.990
_diffrn_reflns_Laue_measured_fraction_max 0.972
_diffrn_reflns_limit_h_max 9
_diffrn_reflns_limit_h_min -7
_diffrn_reflns_limit_k_max 9
_diffrn_reflns_limit_k_min -10
_diffrn_reflns_limit_l_max 16
_diffrn_reflns_limit_l_min -16
_diffrn_reflns_number 5375
_diffrn_reflns_point_group_measured_fraction_full 0.990
_diffrn_reflns_point_group_measured_fraction_max 0.972
_diffrn_reflns_theta_full 67.680
_diffrn_reflns_theta_max 69.894
_diffrn_reflns_theta_min 3.293
_diffrn_source 'SuperNova (Cu) X-ray Source'
_exptl_absorpt_coefficient_mu 4.912
_exptl_absorpt_correction_T_max 0.9525
_exptl_absorpt_correction_T_min 0.4112
_exptl_absorpt_correction_type multi-scan
_exptl_absorpt_process_details
;
CrysAlisPro, Agilent Technologies,
Version 1.171.35.21b (release 03-02-2012 CrysAlis171 .NET)
(compiled Feb  3 2012,10:37:01)
Empirical absorption correction using spherical harmonics,
 implemented in SCALE3 ABSPACK scaling algorithm.
;
_exptl_crystal_colour yellow
_exptl_crystal_density_diffrn 1.723
_exptl_crystal_description needle
_exptl_crystal_F_000 424
_exptl_crystal_size_max 0.220
_exptl_crystal_size_mid 0.080
_exptl_crystal_size_min 0.010
_refine_diff_density_max 0.458
_refine_diff_density_min -0.478
_refine_diff_density_rms 0.066
_refine_ls_extinction_method none
_refine_ls_goodness_of_fit_ref 1.045
_refine_ls_hydrogen_treatment constr
_refine_ls_matrix_type full
_refine_ls_number_parameters 228
_refine_ls_number_reflns 3001
_refine_ls_number_restraints 0
_refine_ls_restrained_S_all 1.045
_refine_ls_R_factor_all 0.0297
_refine_ls_R_factor_gt 0.0243
_refine_ls_shift/su_max 0.000
_refine_ls_shift/su_mean 0.000
_refine_ls_structure_factor_coef Fsqd
_refine_ls_weighting_details 'w=1/[\s^2^(Fo^2^)+(0.0364P)^2^+0.2466P] where P=(Fo^2^+2Fc^2^)/3'
_refine_ls_weighting_scheme calc
_refine_ls_wR_factor_gt 0.0614
_refine_ls_wR_factor_ref 0.0629
_reflns_Friedel_coverage 0.000
_reflns_number_gt 2738
_reflns_number_total 3001
_reflns_threshold_expression 'I > 2\s(I)'
_cod_data_source_file jo9b00566_si_002.cif
_cod_data_source_block shelxl
_cod_database_code 4034374
_shelx_shelxl_version_number 2018/1
_shelx_space_group_comment
;
The symmetry employed for this shelxl refinement is uniquely defined
by the following loop, which should always be used as a source of
symmetry information in preference to the above space-group names.
They are only intended as comments.
;
_shelx_estimated_absorpt_t_min 0.411
_shelx_estimated_absorpt_t_max 0.953

loop_
_space_group_symop_operation_xyz
'x, y, z'
'-x, -y, -z'

loop_
_atom_site_label
_atom_site_type_symbol
_atom_site_fract_x
_atom_site_fract_y
_atom_site_fract_z
_atom_site_U_iso_or_equiv
_atom_site_adp_type
_atom_site_occupancy
_atom_site_site_symmetry_order
_atom_site_calc_flag
_atom_site_refinement_flags_posn
_atom_site_refinement_flags_adp
C1 C -0.4082(3) 1.0363(3) 1.21519(15) 0.0255(5) Uani 1 1 d . .
H1A H -0.311966 0.969453 1.249426 0.038 Uiso 1 1 calc R U
H1B H -0.512806 1.093912 1.263855 0.038 Uiso 1 1 calc R U
H1C H -0.352584 1.117104 1.165508 0.038 Uiso 1 1 calc R U
C2 C -0.6817(3) 0.9427(3) 1.18576(15) 0.0230(4) Uani 1 1 d . .
H2A H -0.729268 1.000479 1.127711 0.034 Uiso 1 1 calc R U
H2B H -0.742745 1.004270 1.243956 0.034 Uiso 1 1 calc R U
H2C H -0.709800 0.832004 1.198993 0.034 Uiso 1 1 calc R U
C3 C -0.3614(3) 0.8451(2) 1.09045(14) 0.0161(4) Uani 1 1 d . .
C4 C -0.1645(3) 0.8408(2) 1.06619(14) 0.0169(4) Uani 1 1 d . .
H4 H -0.113150 0.898026 1.103332 0.020 Uiso 1 1 calc R U
C5 C -0.0469(3) 0.7549(2) 0.98964(14) 0.0164(4) Uani 1 1 d . .
H5 H 0.084517 0.753247 0.975237 0.020 Uiso 1 1 calc R U
C6 C -0.1164(3) 0.6697(2) 0.93239(13) 0.0147(4) Uani 1 1 d . .
C7 C -0.3104(3) 0.6713(2) 0.95675(14) 0.0166(4) Uani 1 1 d . .
H7 H -0.359988 0.612351 0.919772 0.020 Uiso 1 1 calc R U
C8 C -0.4305(3) 0.7564(2) 1.03294(14) 0.0165(4) Uani 1 1 d . .
H8 H -0.561433 0.755937 1.047368 0.020 Uiso 1 1 calc R U
C9 C 0.0079(3) 0.5851(2) 0.84934(13) 0.0146(4) Uani 1 1 d . .
C10 C 0.2961(3) 0.5038(2) 0.75098(13) 0.0138(4) Uani 1 1 d . .
C11 C 0.5561(3) 0.3743(2) 0.62040(13) 0.0143(4) Uani 1 1 d . .
C12 C 0.3782(3) 0.3530(2) 0.61715(13) 0.0139(4) Uani 1 1 d . .
C13 C 0.3554(3) 0.2650(2) 0.54475(14) 0.0175(4) Uani 1 1 d . .
H13 H 0.233821 0.252009 0.542192 0.021 Uiso 1 1 calc R U
C14 C 0.5139(3) 0.1977(2) 0.47725(14) 0.0179(4) Uani 1 1 d . .
H14 H 0.502307 0.137417 0.427189 0.021 Uiso 1 1 calc R U
C15 C 0.6922(3) 0.2178(2) 0.48217(14) 0.0159(4) Uani 1 1 d . .
C16 C 0.7179(3) 0.3069(2) 0.55230(13) 0.0160(4) Uani 1 1 d . .
H16 H 0.839388 0.321250 0.553919 0.019 Uiso 1 1 calc R U
B1 B 0.0214(3) 0.4289(3) 0.70877(16) 0.0182(5) Uani 1 1 d . .
N1 N -0.4782(2) 0.9297(2) 1.16583(12) 0.0194(4) Uani 1 1 d . .
N2 N 0.1910(2) 0.58491(19) 0.82821(11) 0.0147(3) Uani 1 1 d . .
N3 N 0.2342(2) 0.42776(19) 0.69144(11) 0.0142(3) Uani 1 1 d . .
O1 O -0.07369(19) 0.51386(17) 0.79906(10) 0.0185(3) Uani 1 1 d . .
F1 F -0.04934(16) 0.51238(15) 0.62824(8) 0.0210(2) Uani 1 1 d . .
F2 F -0.00737(17) 0.26931(14) 0.72352(9) 0.0227(3) Uani 1 1 d . .
S1 S 0.53830(6) 0.49121(5) 0.71782(3) 0.01442(11) Uani 1 1 d . .
Br1 Br 0.90394(3) 0.11797(2) 0.38777(2) 0.02049(8) Uani 1 1 d . .

loop_
_atom_site_aniso_label
_atom_site_aniso_U_11
_atom_site_aniso_U_22
_atom_site_aniso_U_33
_atom_site_aniso_U_23
_atom_site_aniso_U_13
_atom_site_aniso_U_12
C1 0.0255(12) 0.0297(11) 0.0200(10) -0.0114(8) 0.0010(8) -0.0041(9)
C2 0.0176(11) 0.0258(11) 0.0209(10) -0.0054(8) 0.0030(8) -0.0014(8)
C3 0.0168(10) 0.0154(9) 0.0132(9) 0.0007(7) -0.0010(7) -0.0014(7)
C4 0.0178(10) 0.0180(9) 0.0152(9) -0.0027(7) -0.0039(8) -0.0033(8)
C5 0.0146(10) 0.0172(9) 0.0163(9) -0.0004(7) -0.0031(7) -0.0021(7)
C6 0.0153(10) 0.0129(8) 0.0135(9) 0.0000(7) -0.0022(7) 0.0001(7)
C7 0.0185(10) 0.0155(9) 0.0160(9) -0.0004(7) -0.0042(7) -0.0041(7)
C8 0.0131(10) 0.0177(9) 0.0171(9) 0.0000(7) -0.0016(7) -0.0024(7)
C9 0.0178(10) 0.0129(8) 0.0134(9) 0.0012(7) -0.0052(7) -0.0036(7)
C10 0.0160(10) 0.0127(8) 0.0135(9) 0.0001(7) -0.0044(7) -0.0041(7)
C11 0.0180(10) 0.0124(8) 0.0126(8) -0.0019(7) -0.0045(7) -0.0014(7)
C12 0.0141(10) 0.0135(8) 0.0129(8) -0.0009(7) -0.0011(7) -0.0026(7)
C13 0.0186(11) 0.0180(9) 0.0172(9) -0.0030(7) -0.0033(8) -0.0061(8)
C14 0.0258(11) 0.0150(9) 0.0135(9) -0.0032(7) -0.0047(8) -0.0040(8)
C15 0.0176(10) 0.0132(8) 0.0131(9) -0.0008(7) 0.0009(7) -0.0008(7)
C16 0.0145(10) 0.0168(9) 0.0149(9) -0.0015(7) -0.0019(7) -0.0012(7)
B1 0.0164(12) 0.0222(11) 0.0173(11) -0.0065(9) -0.0012(9) -0.0064(9)
N1 0.0166(9) 0.0223(8) 0.0172(8) -0.0060(7) 0.0009(7) -0.0021(7)
N2 0.0146(8) 0.0152(7) 0.0128(7) -0.0020(6) -0.0013(6) -0.0019(6)
N3 0.0141(9) 0.0152(7) 0.0136(8) -0.0034(6) -0.0018(6) -0.0035(6)
O1 0.0143(7) 0.0254(7) 0.0171(7) -0.0089(5) -0.0010(5) -0.0049(6)
F1 0.0152(6) 0.0313(6) 0.0182(6) -0.0053(5) -0.0057(4) -0.0039(5)
F2 0.0205(6) 0.0226(6) 0.0268(6) -0.0078(5) -0.0001(5) -0.0101(5)
S1 0.0127(2) 0.0179(2) 0.0132(2) -0.00559(16) -0.00182(17) -0.00270(17)
Br1 0.02124(13) 0.02094(12) 0.01572(12) -0.00702(8) 0.00041(8) 0.00115(8)

loop_
_atom_type_symbol
_atom_type_description
_atom_type_scat_dispersion_real
_atom_type_scat_dispersion_imag
_atom_type_scat_source
C C 0.0181 0.0091 'International Tables Vol C Tables 4.2.6.8 and 6.1.1.4'
H H 0.0000 0.0000 'International Tables Vol C Tables 4.2.6.8 and 6.1.1.4'
B B 0.0090 0.0039 'International Tables Vol C Tables 4.2.6.8 and 6.1.1.4'
N N 0.0311 0.0180 'International Tables Vol C Tables 4.2.6.8 and 6.1.1.4'
O O 0.0492 0.0322 'International Tables Vol C Tables 4.2.6.8 and 6.1.1.4'
F F 0.0727 0.0534 'International Tables Vol C Tables 4.2.6.8 and 6.1.1.4'
S S 0.3331 0.5567 'International Tables Vol C Tables 4.2.6.8 and 6.1.1.4'
Br Br -0.6763 1.2805 'International Tables Vol C Tables 4.2.6.8 and 6.1.1.4'

loop_
_geom_angle_atom_site_label_1
_geom_angle_atom_site_label_2
_geom_angle_atom_site_label_3
_geom_angle
N1 C3 C4 121.18(18)
N1 C3 C8 121.59(18)
C4 C3 C8 117.23(17)
C5 C4 C3 120.87(18)
C4 C5 C6 121.57(19)
C5 C6 C7 117.92(17)
C5 C6 C9 120.99(18)
C7 C6 C9 121.07(17)
C8 C7 C6 121.48(18)
C7 C8 C3 120.91(18)
O1 C9 N2 124.51(17)
O1 C9 C6 115.68(17)
N2 C9 C6 119.81(16)
N2 C10 N3 126.55(18)
N2 C10 S1 120.40(14)
N3 C10 S1 113.04(14)
C12 C11 C16 121.27(17)
C12 C11 S1 110.31(14)
C16 C11 S1 128.42(15)
N3 C12 C11 113.09(16)
N3 C12 C13 125.81(17)
C11 C12 C13 121.11(17)
C14 C13 C12 118.18(18)
C13 C14 C15 120.19(17)
C16 C15 C14 122.63(17)
C16 C15 Br1 119.80(15)
C14 C15 Br1 117.57(14)
C15 C16 C11 116.61(17)
F2 B1 F1 109.74(16)
F2 B1 O1 109.65(16)
F1 B1 O1 109.89(17)
F2 B1 N3 110.11(17)
F1 B1 N3 110.53(16)
O1 B1 N3 106.87(15)
C3 N1 C1 120.39(17)
C3 N1 C2 120.71(17)
C1 N1 C2 117.77(16)
C9 N2 C10 116.19(16)
C10 N3 C12 113.27(16)
C10 N3 B1 120.21(16)
C12 N3 B1 126.52(15)
C9 O1 B1 125.50(16)
C10 S1 C11 90.28(9)

loop_
_geom_bond_atom_site_label_1
_geom_bond_atom_site_label_2
_geom_bond_distance
C1 N1 1.457(3)
C2 N1 1.458(3)
C3 N1 1.357(2)
C3 C4 1.419(3)
C3 C8 1.422(3)
C4 C5 1.375(3)
C5 C6 1.401(3)
C6 C7 1.402(3)
C6 C9 1.450(3)
C7 C8 1.374(3)
C9 O1 1.313(2)
C9 N2 1.326(3)
C10 N2 1.334(2)
C10 N3 1.339(2)
C10 S1 1.736(2)
C11 C12 1.395(3)
C11 C16 1.396(3)
C11 S1 1.7488(18)
C12 N3 1.394(2)
C12 C13 1.397(3)
C13 C14 1.376(3)
C14 C15 1.401(3)
C15 C16 1.387(3)
C15 Br1 1.8982(19)
B1 F2 1.382(2)
B1 F1 1.384(3)
B1 O1 1.475(2)
B1 N3 1.547(3)
